data_7116171
loop_
_publ_author_name
'Byron J. Truscott'
'Fady Nahra'
'Alexandra M. Z. Slawin'
'David B. Cordes'
'Steven P. Nolan'

_publ_section_title
;
 Fluoride, bifluoride and trifluoromethyl complexes of iridium(I) and
 rhodium(I)
;
_journal_name_full Chem.Commun.
_journal_page_first 62
_journal_paper_doi 10.1039/C4cc07772E
_journal_volume 51
_journal_year 2015
_chemical_formula_moiety 'C18 H28 F3 Ir N2'
_chemical_formula_sum 'C18 H28 F3 Ir N2'
_chemical_formula_weight 521.65
_space_group_IT_number 62
_symmetry_cell_setting orthorhombic
_symmetry_Int_Tables_number 62
_symmetry_space_group_name_Hall '-P 2ac 2n'
_symmetry_space_group_name_H-M 'P n m a'
_atom_sites_solution_hydrogens geom
_atom_sites_solution_primary direct
_atom_sites_solution_secondary difmap
_cell_angle_alpha 90.0000
_cell_angle_beta 90.0000
_cell_angle_gamma 90.0000
_cell_formula_units_Z 4
_cell_length_a 14.237(2)
_cell_length_b 14.568(3)
_cell_length_c 8.8236(17)
_cell_measurement_reflns_used 3820
_cell_measurement_temperature 93
_cell_measurement_theta_max 25.35
_cell_measurement_theta_min 2.70
_cell_volume 1830.1(6)
_computing_cell_refinement 'CrystalClear-SM Expert 2.1 b29'
_computing_data_collection 'CrystalClear-SM Expert 2.1 b29 (Rigaku, 2013)'
_computing_data_reduction 'CrystalClear-SM Expert 2.1 b29'
_computing_molecular_graphics 'CrystalStructure 4.1'
_computing_publication_material 'CrystalStructure 4.1 (Rigaku, 2013)'
_computing_structure_refinement 'SHELXL-2013 (Sheldrick, 2013)'
_computing_structure_solution 'DIRDIF99-PATTY (Gould, et al., 1999)'
_diffrn_ambient_temperature 93
_diffrn_detector_area_resol_mean 5.811
_diffrn_measured_fraction_theta_full 0.999
_diffrn_measured_fraction_theta_max 0.999
_diffrn_measurement_device_type 'Rigaku XtaLAB P200'
_diffrn_measurement_method \w
_diffrn_radiation_type 'Mo K\a'
_diffrn_radiation_wavelength 0.71075
_diffrn_reflns_av_R_equivalents 0.1093
_diffrn_reflns_Laue_measured_fraction_full 0.999
_diffrn_reflns_Laue_measured_fraction_max 0.999
_diffrn_reflns_limit_h_max 17
_diffrn_reflns_limit_h_min -17
_diffrn_reflns_limit_k_max 16
_diffrn_reflns_limit_k_min -17
_diffrn_reflns_limit_l_max 10
_diffrn_reflns_limit_l_min -10
_diffrn_reflns_number 23527
_diffrn_reflns_point_group_measured_fraction_full 0.999
_diffrn_reflns_point_group_measured_fraction_max 0.999
_diffrn_reflns_theta_full 25.000
_diffrn_reflns_theta_max 25.476
_diffrn_reflns_theta_min 2.699
_diffrn_standards_number 0
_exptl_absorpt_coefficient_mu 7.347
_exptl_absorpt_correction_T_max 1.000
_exptl_absorpt_correction_T_min 0.509
_exptl_absorpt_correction_type multi-scan
_exptl_absorpt_process_details 'REQAB (Rigaku, 1998)'
_exptl_crystal_colour pink
_exptl_crystal_density_diffrn 1.893
_exptl_crystal_density_method 'not measured'
_exptl_crystal_description prism
_exptl_crystal_F_000 1016.00
_exptl_crystal_size_max 0.030
_exptl_crystal_size_mid 0.030
_refine_diff_density_max 2.99
_refine_diff_density_min -1.00
_refine_ls_extinction_method none
_refine_ls_goodness_of_fit_ref 1.047
_refine_ls_hydrogen_treatment constr
_refine_ls_number_parameters 117
_refine_ls_number_reflns 1775
_refine_ls_number_restraints 0
_refine_ls_R_factor_gt 0.0343
_refine_ls_shift/su_max 0.000
_refine_ls_structure_factor_coef Fsqd
_refine_ls_weighting_details 'w = 1/[\s^2^(Fo^2^)+(0.0606P)^2^+0.0000P] where P=(Fo^2^+2Fc^2^)/3'
_refine_ls_weighting_scheme calc
_refine_ls_wR_factor_ref 0.0874
_reflns_number_gt 1517
_reflns_number_total 1775
_reflns_threshold_expression F^2^>2.0\s(F^2^)
_cod_data_source_file c4cc07772e2_a.cif
_cod_data_source_block 11
_cod_original_cell_volume 1830.0(6)
_cod_database_code 7116171

loop_
_symmetry_equiv_pos_site_id
_symmetry_equiv_pos_as_xyz
1 +X,+Y,+Z
2 1/2-X,1/2+Y,1/2+Z
3 +X,1/2-Y,+Z
4 1/2-X,-Y,1/2+Z
5 -X,-Y,-Z
6 1/2+X,1/2-Y,1/2-Z
7 -X,1/2+Y,-Z
8 1/2+X,+Y,1/2-Z

loop_
_atom_site_label
_atom_site_type_symbol
_atom_site_fract_x
_atom_site_fract_y
_atom_site_fract_z
_atom_site_U_iso_or_equiv
_atom_site_adp_type
_atom_site_occupancy
_atom_site_site_symmetry_multiplicity
_atom_site_site_symmetry_order
_atom_site_calc_flag
_atom_site_refinement_flags
Ir1 Ir 0.48665(2) 0.75 0.66616(3) 0.02122(15) Uani 1 4 0 d .
F1 F 0.6804(4) 0.75 0.5414(6) 0.069(2) Uani 1 4 0 d .
F2 F 0.5864(3) 0.6771(3) 0.4012(5) 0.0622(13) Uani 1 8 0 d .
N2 N 0.3443(3) 0.6764(3) 0.4326(5) 0.0239(10) Uani 1 8 0 d .
C1 C 0.3860(5) 0.75 0.4977(9) 0.0236(15) Uani 1 4 0 d .
C3 C 0.2788(4) 0.7038(4) 0.3278(6) 0.0287(12) Uani 1 8 0 d .
C4 C 0.3679(4) 0.5801(3) 0.4693(6) 0.0270(12) Uani 1 8 0 d .
C5 C 0.4138(5) 0.5326(4) 0.3360(6) 0.0314(13) Uani 1 8 0 d .
C6 C 0.2814(5) 0.5289(4) 0.5235(8) 0.0416(16) Uani 1 8 0 d .
C7 C 0.5891(6) 0.75 0.4972(9) 0.0259(15) Uani 1 4 0 d .
C11 C 0.5829(5) 0.7015(4) 0.8416(6) 0.0283(13) Uani 1 8 0 d .
C12 C 0.5342(5) 0.6443(4) 0.9592(7) 0.0382(15) Uani 1 8 0 d .
C13 C 0.4309(6) 0.6437(9) 0.9522(12) 0.104(4) Uani 1 8 0 d .
C14 C 0.3847(6) 0.7024(5) 0.8341(7) 0.0442(17) Uani 1 8 0 d .
H3 H 0.24068 0.66495 0.26698 0.0344 Uiso 1 8 0 calc R
H4 H 0.41423 0.58083 0.55452 0.0324 Uiso 1 8 0 calc R
H5A H 0.47128 0.56547 0.3079 0.0377 Uiso 1 8 0 calc R
H5B H 0.37039 0.53217 0.24981 0.0377 Uiso 1 8 0 calc R
H5C H 0.42952 0.46927 0.36388 0.0377 Uiso 1 8 0 calc R
H6A H 0.23627 0.52384 0.44006 0.0499 Uiso 1 8 0 calc R
H6B H 0.25266 0.56245 0.60778 0.0499 Uiso 1 8 0 calc R
H6C H 0.29949 0.46735 0.55749 0.0499 Uiso 1 8 0 calc R
H12A H 0.55665 0.58026 0.94963 0.0459 Uiso 1 8 0 calc R
H12B H 0.55323 0.66672 1.06057 0.0459 Uiso 1 8 0 calc R
H13A H 0.40675 0.66302 1.05245 0.1243 Uiso 1 8 0 calc R
H13B H 0.4103 0.57958 0.93581 0.1243 Uiso 1 8 0 calc R
H11 H 0.61566 0.67077 0.76268 0.0340 Uiso 1 8 0 calc R
H14 H 0.35317 0.67217 0.7534 0.0530 Uiso 1 8 0 calc R

loop_
_atom_site_aniso_label
_atom_site_aniso_U_11
_atom_site_aniso_U_22
_atom_site_aniso_U_33
_atom_site_aniso_U_12
_atom_site_aniso_U_13
_atom_site_aniso_U_23
Ir1 0.0173(2) 0.0293(2) 0.0170(2) 0.0000 -0.00036(10) 0.0000
F1 0.018(3) 0.152(6) 0.038(3) 0.0000 0.001(2) 0.0000
F2 0.060(3) 0.059(2) 0.067(3) -0.020(2) 0.035(3) -0.033(2)
N2 0.021(2) 0.028(2) 0.023(2) -0.0026(18) -0.0040(19) -0.0004(19)
C1 0.025(4) 0.027(4) 0.020(3) 0.0000 0.001(3) 0.0000
C3 0.022(3) 0.036(3) 0.027(3) -0.002(2) -0.008(2) -0.003(2)
C4 0.026(3) 0.027(3) 0.028(3) 0.003(2) -0.002(2) 0.005(2)
C5 0.033(3) 0.027(3) 0.034(3) 0.002(2) -0.001(2) -0.002(2)
C6 0.037(3) 0.035(3) 0.053(4) -0.004(3) 0.011(3) 0.010(3)
C7 0.030(4) 0.026(4) 0.021(4) 0.0000 0.008(4) 0.0000
C11 0.030(3) 0.035(3) 0.020(3) 0.003(3) -0.011(2) 0.000(2)
C12 0.041(4) 0.035(3) 0.039(4) 0.002(3) 0.001(3) 0.009(3)
C13 0.039(5) 0.172(10) 0.100(7) 0.000(6) 0.005(5) 0.108(8)
C14 0.033(4) 0.066(4) 0.034(4) 0.000(3) 0.013(3) 0.013(3)

loop_
_atom_type_symbol
_atom_type_description
_atom_type_scat_dispersion_real
_atom_type_scat_dispersion_imag
_atom_type_scat_source
C C 0.0033 0.0016
;
International Tables for Crystallography
(1992, Vol. C, Tables 4.2.6.8 and 6.1.1.4)
;
H H 0.0000 0.0000
;
International Tables for Crystallography
(1992, Vol. C, Table 6.1.1.4)
;
F F 0.0171 0.0103
;
International Tables for Crystallography
(1992, Vol. C, Tables 4.2.6.8 and 6.1.1.4)
;
Ir Ir -1.4442 7.9887
;
International Tables for Crystallography
(1992, Vol. C, Tables 4.2.6.8 and 6.1.1.4)
;
N N 0.0061 0.0033
;
International Tables for Crystallography
(1992, Vol. C, Tables 4.2.6.8 and 6.1.1.4)
;

loop_
_geom_angle_atom_site_label_1
_geom_angle_atom_site_label_2
_geom_angle_atom_site_label_3
_geom_angle
_geom_angle_publ_flag
_geom_angle_site_symmetry_1
_geom_angle_site_symmetry_3
C1 Ir1 C7 88.3(3) yes . .
C1 Ir1 C11 160.99(16) yes . .
C1 Ir1 C11 160.99(16) yes . 3_565
C1 Ir1 C14 91.6(3) yes . .
C1 Ir1 C14 91.6(3) yes . 3_565
C7 Ir1 C11 93.9(3) yes . .
C7 Ir1 C11 93.9(3) yes . 3_565
C7 Ir1 C14 161.5(2) yes . .
C7 Ir1 C14 161.5(2) yes . 3_565
C11 Ir1 C11 37.7(2) yes . 3_565
C11 Ir1 C14 80.4(3) yes . .
C11 Ir1 C14 92.2(2) yes . 3_565
C11 Ir1 C14 92.2(2) yes 3_565 .
C11 Ir1 C14 80.4(3) yes 3_565 3_565
C14 Ir1 C14 37.0(3) yes . 3_565
C1 N2 C3 110.7(5) yes . .
C1 N2 C4 124.0(5) yes . .
C3 N2 C4 125.3(4) yes . .
Ir1 C1 N2 127.6(3) yes . .
Ir1 C1 N2 127.6(3) yes . 3_565
N2 C1 N2 104.8(6) yes . 3_565
N2 C3 C3 106.9(5) yes . 3_565
N2 C4 C5 111.2(4) yes . .
N2 C4 C6 110.5(5) yes . .
C5 C4 C6 111.8(5) yes . .
Ir1 C7 F1 117.7(5) yes . .
Ir1 C7 F2 115.2(4) yes . .
Ir1 C7 F2 115.2(4) yes . 3_565
F1 C7 F2 101.9(5) yes . .
F1 C7 F2 101.9(5) yes . 3_565
F2 C7 F2 102.8(6) yes . 3_565
Ir1 C11 C11 71.1(3) yes . 3_565
Ir1 C11 C12 112.3(4) yes . .
C11 C11 C12 123.7(5) yes 3_565 .
C11 C12 C13 115.9(7) yes . .
C12 C13 C14 117.7(8) yes . .
Ir1 C14 C13 111.1(6) yes . .
Ir1 C14 C14 71.5(4) yes . 3_565
C13 C14 C14 124.8(7) yes . 3_565
N2 C3 H3 126.548 no . .
C3 C3 H3 126.543 no 3_565 .
N2 C4 H4 107.720 no . .
C5 C4 H4 107.724 no . .
C6 C4 H4 107.719 no . .
C4 C5 H5A 109.475 no . .
C4 C5 H5B 109.470 no . .
C4 C5 H5C 109.471 no . .
H5A C5 H5B 109.472 no . .
H5A C5 H5C 109.470 no . .
H5B C5 H5C 109.469 no . .
C4 C6 H6A 109.463 no . .
C4 C6 H6B 109.467 no . .
C4 C6 H6C 109.468 no . .
H6A C6 H6B 109.477 no . .
H6A C6 H6C 109.477 no . .
H6B C6 H6C 109.476 no . .
Ir1 C11 H11 86.613 no . .
C11 C11 H11 118.136 no 3_565 .
C12 C11 H11 118.145 no . .
C11 C12 H12A 108.321 no . .
C11 C12 H12B 108.322 no . .
C13 C12 H12A 108.321 no . .
C13 C12 H12B 108.314 no . .
H12A C12 H12B 107.415 no . .
C12 C13 H13A 107.894 no . .
C12 C13 H13B 107.891 no . .
C14 C13 H13A 107.889 no . .
C14 C13 H13B 107.885 no . .
H13A C13 H13B 107.189 no . .
Ir1 C14 H14 87.299 no . .
C13 C14 H14 117.629 no . .
C14 C14 H14 117.617 no 3_565 .

loop_
_geom_bond_atom_site_label_1
_geom_bond_atom_site_label_2
_geom_bond_distance
_geom_bond_publ_flag
_geom_bond_site_symmetry_2
Ir1 C1 2.065(8) yes .
Ir1 C7 2.086(8) yes .
Ir1 C11 2.185(6) yes .
Ir1 C11 2.185(6) yes 3_565
Ir1 C14 2.187(7) yes .
Ir1 C14 2.187(7) yes 3_565
F1 C7 1.357(10) yes .
F2 C7 1.359(7) yes .
N2 C1 1.354(6) yes .
N2 C3 1.372(7) yes .
N2 C4 1.479(7) yes .
C3 C3 1.347(8) yes 3_565
C4 C5 1.514(8) yes .
C4 C6 1.516(9) yes .
C11 C11 1.412(9) yes 3_565
C11 C12 1.502(9) yes .
C12 C13 1.472(11) yes .
C13 C14 1.499(13) yes .
C14 C14 1.387(11) yes 3_565
C3 H3 0.950 no .
C4 H4 1.000 no .
C5 H5A 0.980 no .
C5 H5B 0.980 no .
C5 H5C 0.980 no .
C6 H6A 0.980 no .
C6 H6B 0.980 no .
C6 H6C 0.980 no .
C11 H11 0.950 no .
C12 H12A 0.990 no .
C12 H12B 0.990 no .
C13 H13A 0.990 no .
C13 H13B 0.990 no .
C14 H14 0.950 no .

loop_
_geom_contact_atom_site_label_1
_geom_contact_atom_site_label_2
_geom_contact_distance
_geom_contact_publ_flag
_geom_contact_site_symmetry_2
Ir1 C4 3.464(5) no .
Ir1 C4 3.464(5) no 3_565
Ir1 C12 3.085(7) no 3_565
Ir1 C13 3.065(11) no 3_565
F1 C11 3.072(8) no .
F1 C11 3.072(8) no 3_565
F2 N2 3.458(7) no .
F2 C1 3.161(8) no .
F2 C4 3.470(7) no .
F2 C5 3.287(8) no .
N2 C4 3.579(7) no 3_565
C1 C3 2.243(9) no 3_565
C1 C4 2.501(5) no 3_565
C1 C5 3.497(6) no .
C1 C5 3.497(6) no 3_565
C1 C6 3.556(7) no .
C1 C6 3.556(7) no 3_565
C3 C5 3.150(8) no .
C3 C6 3.077(9) no .
C11 C13 3.274(13) no 3_565
C12 C12 3.080(9) no 3_565
C12 C13 3.421(14) no 3_565
C12 C14 3.276(10) no 3_565
C13 C13 3.096(18) no 3_565
F1 C14 3.186(9) no 6_566
F1 C14 3.186(9) no 8_556
F2 C3 3.426(7) no 8_555
C3 F2 3.426(7) no 8_455
C14 F1 3.186(9) no 6_466
Ir1 H4 2.8472 no .
Ir1 H4 2.8472 no 3_565
Ir1 H11 2.3304 no 3_565
Ir1 H14 2.3429 no 3_565
F1 H11 2.4482 no .
F1 H11 2.4482 no 3_565
F2 H4 3.1317 no .
F2 H5A 2.4517 no .
F2 H11 3.2179 no .
N2 H3 3.1070 no 3_565
N2 H5A 2.6626 no .
N2 H5B 2.6743 no .
N2 H5C 3.3079 no .
N2 H6A 2.7032 no .
N2 H6B 2.6166 no .
N2 H6C 3.3006 no .
N2 H14 2.8344 no .
N2 H14 3.5913 no 3_565
C1 H3 3.1559 no .
C1 H3 3.1559 no 3_565
C1 H4 2.5468 no .
C1 H4 2.5468 no 3_565
C1 H5A 3.3919 no .
C1 H5A 3.3919 no 3_565
C1 H6B 3.4658 no .
C1 H6B 3.4658 no 3_565
C1 H14 2.5679 no .
C1 H14 2.5679 no 3_565
C3 H4 3.3057 no .
C3 H5A 3.4062 no .
C3 H5B 2.9026 no .
C3 H6A 2.8666 no .
C3 H6B 3.2369 no .
C4 H3 2.8281 no .
C4 H14 2.8506 no .
C5 H3 3.1885 no .
C5 H6A 2.6924 no .
C5 H6B 3.3475 no .
C5 H6C 2.7151 no .
C6 H3 3.0637 no .
C6 H5A 3.3477 no .
C6 H5B 2.7270 no .
C6 H5C 2.6800 no .
C6 H14 3.0847 no .
C7 H4 3.5394 no .
C7 H4 3.5394 no 3_565
C7 H5A 3.5819 no .
C7 H5A 3.5819 no 3_565
C7 H11 2.6386 no .
C7 H11 2.6386 no 3_565
C11 H12A 3.3398 no 3_565
C11 H12B 2.7562 no 3_565
C11 H13A 3.1731 no .
C11 H13B 3.1445 no .
C11 H14 3.3896 no .
C12 H12B 2.9073 no 3_565
C12 H13A 3.4417 no 3_565
C12 H11 3.4076 no 3_565
C12 H14 3.1783 no .
C13 H12B 3.4020 no 3_565
C13 H13A 2.9709 no 3_565
C13 H11 3.1418 no .
C13 H14 3.3900 no 3_565
C14 H4 3.0656 no .
C14 H6B 3.4173 no .
C14 H12A 3.1933 no .
C14 H12B 3.1654 no .
C14 H13A 2.7666 no 3_565
C14 H13B 3.3204 no 3_565
C14 H11 3.3794 no .
H3 H3 2.4779 no 3_565
H3 H5B 2.6785 no .
H3 H6A 2.5616 no .
H3 H6B 3.3617 no .
H4 H5A 2.3335 no .
H4 H5B 2.8497 no .
H4 H5C 2.3491 no .
H4 H6A 2.8510 no .
H4 H6B 2.3630 no .
H4 H6C 2.3242 no .
H4 H13B 3.3649 no .
H4 H14 2.3676 no .
H5A H6A 3.5948 no .
H5A H6C 3.5882 no .
H5B H6A 2.5453 no .
H5B H6C 3.0465 no .
H5C H6A 2.9417 no .
H5C H6B 3.5797 no .
H5C H6C 2.5192 no .
H6B H14 2.5007 no .
H6C H14 3.5320 no .
H12A H13A 2.6136 no .
H12A H13B 2.0872 no .
H12A H11 2.2727 no .
H12B H12B 2.4264 no 3_565
H12B H13A 2.0874 no .
H12B H13A 3.2413 no 3_565
H12B H13B 2.6389 no .
H12B H11 2.7753 no .
H13A H13A 2.5342 no 3_565
H13A H14 2.7500 no .
H13B H11 3.5562 no .
H13B H14 2.2520 no .
H11 H11 2.3084 no 3_565
H14 H14 2.2676 no 3_565
Ir1 H5C 3.4202 no 5_666
Ir1 H5C 3.4202 no 7_656
F1 H3 3.1105 no 6_565
F1 H3 3.1105 no 8_555
F1 H6C 3.2967 no 5_666
F1 H6C 3.2967 no 7_656
F1 H13A 3.5603 no 6_566
F1 H13A 3.5603 no 8_556
F1 H14 3.2579 no 6_566
F1 H14 3.2579 no 8_556
F2 H3 3.5097 no 6_565
F2 H3 2.6565 no 8_555
F2 H5C 2.9827 no 5_666
F2 H6C 2.6835 no 5_666
F2 H12B 3.0463 no 1_554
N2 H13A 3.4754 no 1_554
C3 H12B 3.4017 no 8_456
C3 H13A 3.0947 no 1_554
C4 H5C 3.3167 no 5_666
C5 H4 3.1072 no 5_666
C5 H5C 3.4625 no 5_666
C5 H6B 3.4041 no 4_564
C5 H12A 3.0379 no 5_666
C5 H13A 3.1434 no 1_554
C5 H13B 3.5971 no 1_554
C5 H11 3.1157 no 5_666
C6 H3 3.5624 no 4_565
C6 H5B 3.0745 no 4_565
C6 H12A 3.2951 no 8_456
C6 H13B 3.2475 no 4_564
C7 H3 3.4097 no 6_565
C7 H3 3.4097 no 8_555
C7 H5C 3.4316 no 5_666
C7 H5C 3.4316 no 7_656
C7 H6C 3.5741 no 5_666
C7 H6C 3.5741 no 7_656
C11 H5B 3.5610 no 5_666
C11 H5C 3.0835 no 5_666
C11 H6B 3.1847 no 8_556
C12 H5A 3.4037 no 1_556
C12 H5B 3.4435 no 5_666
C12 H5C 3.3365 no 5_666
C12 H6A 3.4856 no 8_556
C12 H6B 3.3836 no 8_556
C12 H13B 3.4814 no 5_667
C13 H5A 3.3887 no 1_556
C13 H5B 3.2063 no 1_556
C13 H6A 3.4108 no 4_565
C13 H12A 3.3807 no 5_667
H3 F1 3.1105 no 6_465
H3 F2 3.5097 no 6_465
H3 F2 2.6565 no 8_455
H3 C6 3.5624 no 4_564
H3 C7 3.4097 no 6_465
H3 H6B 3.5994 no 4_564
H3 H6C 2.7310 no 4_564
H3 H12B 3.0722 no 8_456
H3 H13A 3.0289 no 1_554
H4 C5 3.1072 no 5_666
H4 H4 3.5265 no 5_666
H4 H5A 2.9449 no 5_666
H4 H5C 2.4494 no 5_666
H5A C12 3.4037 no 1_554
H5A C13 3.3887 no 1_554
H5A H4 2.9449 no 5_666
H5A H5C 3.2616 no 5_666
H5A H6C 3.5057 no 5_666
H5A H12A 3.3937 no 1_554
H5A H12A 3.1350 no 5_666
H5A H12B 2.8809 no 1_554
H5A H13A 2.8185 no 1_554
H5A H13B 3.4022 no 1_554
H5A H13B 3.4542 no 5_666
H5B C6 3.0745 no 4_564
H5B C11 3.5610 no 5_666
H5B C12 3.4435 no 5_666
H5B C13 3.2063 no 1_554
H5B H6A 3.2313 no 4_564
H5B H6B 2.5572 no 4_564
H5B H6C 2.9545 no 4_564
H5B H12A 2.6188 no 5_666
H5B H13A 2.6332 no 1_554
H5B H13B 2.9114 no 1_554
H5B H11 2.9650 no 5_666
H5C Ir1 3.4202 no 5_666
H5C F2 2.9827 no 5_666
H5C C4 3.3167 no 5_666
H5C C5 3.4625 no 5_666
H5C C7 3.4316 no 5_666
H5C C11 3.0835 no 5_666
H5C C12 3.3365 no 5_666
H5C H4 2.4494 no 5_666
H5C H5A 3.2616 no 5_666
H5C H5C 3.2557 no 5_666
H5C H6B 3.4709 no 4_564
H5C H12A 2.8656 no 5_666
H5C H13B 3.5636 no 5_666
H5C H11 2.4130 no 5_666
H6A C12 3.4856 no 8_456
H6A C13 3.4108 no 4_564
H6A H5B 3.2313 no 4_565
H6A H6B 3.1939 no 4_564
H6A H6C 3.4162 no 4_564
H6A H12A 2.8570 no 8_456
H6A H12B 3.3351 no 8_456
H6A H13A 3.5411 no 4_564
H6A H13B 2.5740 no 4_564
H6A H14 3.5337 no 4_564
H6B C5 3.4041 no 4_565
H6B C11 3.1847 no 8_456
H6B C12 3.3836 no 8_456
H6B H3 3.5994 no 4_565
H6B H5B 2.5572 no 4_565
H6B H5C 3.4709 no 4_565
H6B H6A 3.1939 no 4_565
H6B H12A 2.8480 no 8_456
H6B H12B 3.5462 no 8_456
H6B H13B 3.4592 no 4_564
H6B H11 2.7569 no 8_456
H6C F1 3.2967 no 5_666
H6C F2 2.6835 no 5_666
H6C C7 3.5741 no 5_666
H6C H3 2.7310 no 4_565
H6C H5A 3.5057 no 5_666
H6C H5B 2.9545 no 4_565
H6C H6A 3.4162 no 4_565
H6C H13A 3.4972 no 4_564
H6C H13B 3.2467 no 4_564
H12A C5 3.0379 no 5_666
H12A C6 3.2951 no 8_556
H12A C13 3.3807 no 5_667
H12A H5A 3.3937 no 1_556
H12A H5A 3.1350 no 5_666
H12A H5B 2.6188 no 5_666
H12A H5C 2.8656 no 5_666
H12A H6A 2.8570 no 8_556
H12A H6B 2.8480 no 8_556
H12A H12A 2.9766 no 5_667
H12A H13A 3.5821 no 5_667
H12A H13B 2.5817 no 5_667
H12B F2 3.0463 no 1_556
H12B C3 3.4017 no 8_556
H12B H3 3.0722 no 8_556
H12B H5A 2.8809 no 1_556
H12B H6A 3.3351 no 8_556
H12B H6B 3.5462 no 8_556
H13A F1 3.5603 no 6_466
H13A N2 3.4754 no 1_556
H13A C3 3.0947 no 1_556
H13A C5 3.1434 no 1_556
H13A H3 3.0289 no 1_556
H13A H5A 2.8185 no 1_556
H13A H5B 2.6332 no 1_556
H13A H6A 3.5411 no 4_565
H13A H6C 3.4972 no 4_565
H13A H12A 3.5821 no 5_667
H13B C5 3.5971 no 1_556
H13B C6 3.2475 no 4_565
H13B C12 3.4814 no 5_667
H13B H5A 3.4022 no 1_556
H13B H5A 3.4542 no 5_666
H13B H5B 2.9114 no 1_556
H13B H5C 3.5636 no 5_666
H13B H6A 2.5740 no 4_565
H13B H6B 3.4592 no 4_565
H13B H6C 3.2467 no 4_565
H13B H12A 2.5817 no 5_667
H11 C5 3.1157 no 5_666
H11 H5B 2.9650 no 5_666
H11 H5C 2.4130 no 5_666
H11 H6B 2.7569 no 8_556
H11 H14 3.3845 no 8_556
H14 F1 3.2579 no 6_466
H14 H6A 3.5337 no 4_565
H14 H11 3.3845 no 8_456

loop_
_geom_torsion_atom_site_label_1
_geom_torsion_atom_site_label_2
_geom_torsion_atom_site_label_3
_geom_torsion_atom_site_label_4
_geom_torsion
_geom_torsion_publ_flag
_geom_torsion_site_symmetry_1
_geom_torsion_site_symmetry_3
_geom_torsion_site_symmetry_4
C1 Ir1 C7 F1 180.0 no . . .
C1 Ir1 C7 F2 -59.7(4) no . . .
C1 Ir1 C7 F2 59.7(4) no . . 3_565
C7 Ir1 C1 N2 91.5(6) no . . .
C7 Ir1 C1 N2 -91.5(6) no . . 3_565
C1 Ir1 C14 C13 148.5(4) no . . .
C1 Ir1 C14 C14 -90.5(3) no . . 3_565
C14 Ir1 C1 N2 -70.0(6) no . . .
C14 Ir1 C1 N2 107.0(6) no . . 3_565
C1 Ir1 C14 C13 -148.5(4) no . 3_565 3_565
C1 Ir1 C14 C14 90.5(3) no . 3_565 .
C14 Ir1 C1 N2 -107.0(6) no 3_565 . .
C14 Ir1 C1 N2 70.0(6) no 3_565 . 3_565
C7 Ir1 C11 C11 91.3(2) no . . 3_565
C7 Ir1 C11 C12 -149.1(3) no . . .
C11 Ir1 C7 F1 -18.90(16) no . . .
C11 Ir1 C7 F2 101.4(5) no . . .
C11 Ir1 C7 F2 -139.2(4) no . . 3_565
C7 Ir1 C11 C11 -91.3(2) no . 3_565 .
C7 Ir1 C11 C12 149.1(3) no . 3_565 3_565
C11 Ir1 C7 F1 18.90(16) no 3_565 . .
C11 Ir1 C7 F2 139.2(4) no 3_565 . .
C11 Ir1 C7 F2 -101.4(5) no 3_565 . 3_565
C11 Ir1 C11 C11 0.0(3) no . 3_565 .
C11 Ir1 C11 C12 -119.6(5) no . 3_565 3_565
C11 Ir1 C11 C11 0.0(3) no 3_565 . 3_565
C11 Ir1 C11 C12 119.6(5) no 3_565 . .
C11 Ir1 C14 C13 -14.2(4) no . . .
C11 Ir1 C14 C14 106.8(3) no . . 3_565
C14 Ir1 C11 C11 -106.4(3) no . . 3_565
C14 Ir1 C11 C12 13.2(3) no . . .
C11 Ir1 C14 C13 50.2(4) no . 3_565 3_565
C11 Ir1 C14 C14 -70.8(3) no . 3_565 .
C14 Ir1 C11 C11 -71.2(3) no 3_565 . 3_565
C14 Ir1 C11 C12 48.4(4) no 3_565 . .
C11 Ir1 C14 C13 -50.2(4) no 3_565 . .
C11 Ir1 C14 C14 70.8(3) no 3_565 . 3_565
C14 Ir1 C11 C11 71.2(3) no . 3_565 .
C14 Ir1 C11 C12 -48.4(4) no . 3_565 3_565
C11 Ir1 C14 C13 14.2(4) no 3_565 3_565 3_565
C11 Ir1 C14 C14 -106.8(3) no 3_565 3_565 .
C14 Ir1 C11 C11 106.4(3) no 3_565 3_565 .
C14 Ir1 C11 C12 -13.2(3) no 3_565 3_565 3_565
C14 Ir1 C14 C13 121.0(6) no . 3_565 3_565
C14 Ir1 C14 C14 0.0(3) no . 3_565 .
C14 Ir1 C14 C13 -121.0(6) no 3_565 . .
C14 Ir1 C14 C14 0.0(3) no 3_565 . 3_565
C1 N2 C3 C3 -0.4(6) no . . 3_565
C3 N2 C1 Ir1 178.2(5) no . . .
C3 N2 C1 N2 0.7(7) no . . 3_565
C1 N2 C4 C5 -112.9(6) no . . .
C1 N2 C4 C6 122.4(6) no . . .
C4 N2 C1 Ir1 -2.5(9) no . . .
C4 N2 C1 N2 180.0(4) no . . 3_565
C3 N2 C4 C5 66.3(6) no . . .
C3 N2 C4 C6 -58.4(6) no . . .
C4 N2 C3 C3 -179.7(4) no . . 3_565
N2 C3 C3 N2 0.0(6) no . 3_565 3_565
Ir1 C11 C11 Ir1 0.0 no . 3_565 .
Ir1 C11 C11 C12 104.7(5) no . 3_565 3_565
Ir1 C11 C12 C13 -10.0(6) no . . .
C11 C11 C12 C13 71.6(8) no 3_565 . .
C12 C11 C11 Ir1 -104.7(6) no . 3_565 .
C12 C11 C11 C12 0.0(9) no . 3_565 3_565
C11 C12 C13 C14 -2.4(11) no . . .
C12 C13 C14 Ir1 13.4(11) no . . .
C12 C13 C14 C14 -68.2(11) no . . 3_565
Ir1 C14 C14 Ir1 0.0 no . 3_565 .
Ir1 C14 C14 C13 -103.3(6) no . 3_565 3_565
C13 C14 C14 Ir1 103.3(8) no . 3_565 .
C13 C14 C14 C13 0.0(12) no . 3_565 3_565
